data_1575045
loop_
_publ_author_name
'Chen, Jing-Hua'
'Luo, Jian-Bin'
'He, Zi-Lin'
'Peng, Qing-Peng'
'Wei, Jun-Hua'
'Zhang, Zhi-Zhong'
'Guo, Xiu-Xian'
'Kuang, Dai-Bin'

_publ_section_title
;
 An anti-thermal-quenching organic--inorganic hybrid manganese-based
 single-crystal scintillator for high-temperature X-ray imaging
;
_journal_issue 21
_journal_name_full 'Chemical Science'
_journal_page_first 9375
_journal_page_last 9384
_journal_paper_doi 10.1039/D4SC08499C
_journal_volume 16
_journal_year 2025
_chemical_formula_moiety 'Br4 Mn, C24 H30 N P'
_chemical_formula_sum 'C24 H30 Br4 Mn N P'
_chemical_formula_weight 738.04
_space_group_crystal_system monoclinic
_space_group_IT_number 14
_space_group_name_Hall '-P 2yn'
_space_group_name_H-M_alt 'P 1 21/n 1'
_atom_sites_solution_hydrogens mixed
_audit_creation_date 2024-08-30
_audit_creation_method
;
Olex2 1.5
(compiled 2023.08.24 svn.re1ec1418 for OlexSys, GUI svn.r6817)
;
_audit_update_record
;
2024-08-30 deposited with the CCDC.	2025-04-15 downloaded from the CCDC.
;
_cell_angle_alpha 90
_cell_angle_beta 100.893(4)
_cell_angle_gamma 90
_cell_formula_units_Z 4
_cell_length_a 13.0324(6)
_cell_length_b 12.1492(6)
_cell_length_c 18.6523(8)
_cell_measurement_reflns_used 3258
_cell_measurement_temperature 402.99(10)
_cell_measurement_theta_max 24.8350
_cell_measurement_theta_min 2.9680
_cell_volume 2900.1(2)
_computing_cell_refinement 'CrysAlisPro 1.171.42.92a (Rigaku OD, 2023)'
_computing_data_collection 'CrysAlisPro 1.171.42.92a (Rigaku OD, 2023)'
_computing_data_reduction 'CrysAlisPro 1.171.42.92a (Rigaku OD, 2023)'
_computing_molecular_graphics 'Olex2 1.5 (Dolomanov et al., 2009)'
_computing_publication_material 'Olex2 1.5 (Dolomanov et al., 2009)'
_computing_structure_refinement 'SHELXL 2019/2 (Sheldrick, 2015)'
_computing_structure_solution 'olex2.solve 1.5 (Bourhis et al., 2015)'
_diffrn_ambient_temperature 403.15
_diffrn_detector_area_resol_mean 5.2913
_diffrn_detector_type AtlasS2
_diffrn_measured_fraction_theta_full 0.999
_diffrn_measured_fraction_theta_max 0.921
_diffrn_measurement_details
;
List of Runs (angles in degrees, time in seconds):

  # Type    Start    End  Width  t~exp~   \w     \q     \k     \f   Frames
#--------------------------------------------------------------------------
  1  \w     66.00 106.00   1.00   25.00    --    0.27  38.00 -90.00   40
  2  \w    -39.00 -13.00   1.00   25.00    --    0.27  77.00 120.00   26
  3  \w    -72.00 -21.00   1.00   25.00    --    0.27  38.00 -90.00   51
  4  \w    -15.00  34.00   1.00   25.00    --  -29.51 -99.00 -30.00   49
  5  \w     84.00 125.00   1.00   25.00    --   30.06  77.00  30.00   41
  6  \w    110.00 136.00   1.00   25.00    --   30.06  77.00 150.00   26
  7  \w    -24.00   3.00   1.00   25.00    --   30.06  77.00-120.00   27
  8  \w    -77.00  91.00   1.00   25.00    --   30.06 -57.00  30.00  168
;
_diffrn_measurement_device 'four-circle diffractometer'
_diffrn_measurement_method '\w scans'
_diffrn_radiation_type MoK\a
_diffrn_radiation_wavelength 0.71073
_diffrn_reflns_av_R_equivalents 0.0529
_diffrn_reflns_av_unetI/netI 0.0885
_diffrn_reflns_Laue_measured_fraction_full 0.999
_diffrn_reflns_Laue_measured_fraction_max 0.921
_diffrn_reflns_limit_h_max 16
_diffrn_reflns_limit_h_min -17
_diffrn_reflns_limit_k_max 15
_diffrn_reflns_limit_k_min -15
_diffrn_reflns_limit_l_max 24
_diffrn_reflns_limit_l_min -24
_diffrn_reflns_number 13703
_diffrn_reflns_point_group_measured_fraction_full 0.999
_diffrn_reflns_point_group_measured_fraction_max 0.921
_diffrn_reflns_theta_full 25.242
_diffrn_reflns_theta_max 27.906
_diffrn_reflns_theta_min 2.311
_exptl_absorpt_coefficient_mu 6.034
_exptl_absorpt_correction_T_max 1.00000
_exptl_absorpt_correction_T_min 0.51457
_exptl_absorpt_correction_type multi-scan
_exptl_absorpt_process_details
;
CrysAlisPro 1.171.42.92a (Rigaku Oxford Diffraction, 2023)
Empirical absorption correction using spherical harmonics,
implemented in SCALE3 ABSPACK scaling algorithm.
;
_exptl_crystal_colour 'clear light colourless'
_exptl_crystal_colour_lustre clear
_exptl_crystal_colour_modifier light
_exptl_crystal_colour_primary colourless
_exptl_crystal_density_diffrn 1.690
_exptl_crystal_description BLOCK
_exptl_crystal_F_000 1444
_exptl_crystal_size_max 0.08
_exptl_crystal_size_mid 0.05
_exptl_crystal_size_min 0.02
_refine_diff_density_max 0.658
_refine_diff_density_min -0.637
_refine_diff_density_rms 0.090
_refine_ls_extinction_method none
_refine_ls_goodness_of_fit_ref 0.981
_refine_ls_hydrogen_treatment mixed
_refine_ls_matrix_type full
_refine_ls_number_parameters 286
_refine_ls_number_reflns 6387
_refine_ls_number_restraints 1
_refine_ls_restrained_S_all 0.981
_refine_ls_R_factor_all 0.1544
_refine_ls_R_factor_gt 0.0648
_refine_ls_shift/su_max 0.001
_refine_ls_shift/su_mean 0.000
_refine_ls_structure_factor_coef Fsqd
_refine_ls_weighting_details 'w=1/[\s^2^(Fo^2^)+(0.0697P)^2^] where P=(Fo^2^+2Fc^2^)/3'
_refine_ls_weighting_scheme calc
_refine_ls_wR_factor_gt 0.1365
_refine_ls_wR_factor_ref 0.1824
_reflns_Friedel_coverage 0.000
_reflns_number_gt 2872
_reflns_number_total 6387
_reflns_threshold_expression 'I > 2\s(I)'
_cod_data_source_file d4sc08499c2.cif
_cod_data_source_block a24010901a0411_3_403_00_auto
_cod_database_code 1575045
_shelx_shelxl_version_number 2019/2
_shelx_space_group_comment
;
The symmetry employed for this shelxl refinement is uniquely defined
by the following loop, which should always be used as a source of
symmetry information in preference to the above space-group names.
They are only intended as comments.
;
_olex2_refinement_description
;
1. Restrained distances
 N007-H007
 0.87 with sigma of 0.01
2.a Secondary CH2 refined with riding coordinates:
 C00B(H00A,H00B), C00C(H00C,H00D), C00D(H00E,H00F), C00F(H00H,H00I)
2.b Aromatic/amide H refined with riding coordinates:
 C00E(H00G), C00G(H00J), C00H(H00K), C00I(H00L), C00J(H00M), C00K(H00N),
 C00L(H00O), C00M(H00P), C00N(H00Q), C00O(H00R), C00P(H00S), C00Q(H00T),
 C00R(H00U), C00T(H00Y), C00U(H00Z)
2.c Idealised Me refined as rotating group:
 C00S(H00V,H00W,H00X), C00V(H00,H,HA)
;
_olex2_submission_special_instructions 'No special instructions were received'
_oxdiff_exptl_absorpt_empirical_details
;
Empirical correction (ABSPACK) includes:
- Absorption correction using spherical harmonics
- Frame scaling
- Detector area scaling
;

loop_
_space_group_symop_operation_xyz
'x, y, z'
'-x+1/2, y+1/2, -z+1/2'
'-x, -y, -z'
'x-1/2, -y-1/2, z-1/2'

loop_
_atom_site_label
_atom_site_type_symbol
_atom_site_fract_x
_atom_site_fract_y
_atom_site_fract_z
_atom_site_U_iso_or_equiv
_atom_site_adp_type
_atom_site_occupancy
_atom_site_site_symmetry_order
_atom_site_calc_flag
_atom_site_refinement_flags_posn
_atom_site_refinement_flags_adp
_atom_site_refinement_flags_occupancy
_atom_site_disorder_assembly
_atom_site_disorder_group
Br01 Br 0.14894(6) 0.78316(8) 0.71909(4) 0.0799(3) Uani 1 1 d . . . . .
Br02 Br 0.12561(7) 0.65963(9) 0.51535(4) 0.0978(4) Uani 1 1 d . . . . .
Br03 Br 0.40794(7) 0.74723(11) 0.63004(5) 0.1226(5) Uani 1 1 d . . . . .
Mn1 Mn 0.22056(8) 0.79958(10) 0.60147(5) 0.0663(4) Uani 1 1 d . . . . .
Br05 Br 0.19531(10) 0.99443(9) 0.56343(5) 0.1225(5) Uani 1 1 d . . . . .
P006 P 0.68007(14) 0.45109(16) 0.82063(9) 0.0566(5) Uani 1 1 d . . . . .
N007 N 0.3644(5) 0.8683(6) 0.8202(3) 0.0696(17) Uani 1 1 d D . . . .
C008 C 0.7041(5) 0.3224(6) 0.8663(3) 0.0524(17) Uani 1 1 d . . . . .
C009 C 0.8005(5) 0.5266(6) 0.8361(4) 0.0563(18) Uani 1 1 d . . . . .
C00A C 0.6380(5) 0.4263(6) 0.7243(3) 0.0556(17) Uani 1 1 d . . . . .
C00B C 0.5802(5) 0.5252(6) 0.8546(4) 0.0609(19) Uani 1 1 d . . . . .
H00A H 0.513425 0.489667 0.837385 0.073 Uiso 1 1 calc R U . . .
H00B H 0.594457 0.521634 0.907536 0.073 Uiso 1 1 calc R U . . .
C00C C 0.4709(5) 0.6973(6) 0.8421(4) 0.066(2) Uani 1 1 d . . . . .
H00C H 0.412853 0.661027 0.810811 0.079 Uiso 1 1 calc R U . . .
H00D H 0.463173 0.686875 0.892413 0.079 Uiso 1 1 calc R U . . .
C00D C 0.5724(6) 0.6468(6) 0.8309(4) 0.069(2) Uani 1 1 d . . . . .
H00E H 0.630414 0.687536 0.858901 0.083 Uiso 1 1 calc R U . . .
H00F H 0.577164 0.651940 0.779699 0.083 Uiso 1 1 calc R U . . .
C00E C 0.8015(6) 0.2743(6) 0.8770(4) 0.068(2) Uani 1 1 d . . . . .
H00G H 0.856515 0.310608 0.861865 0.081 Uiso 1 1 calc R U . . .
C00F C 0.4694(5) 0.8184(6) 0.8247(4) 0.069(2) Uani 1 1 d . . . . .
H00H H 0.518700 0.856156 0.862112 0.083 Uiso 1 1 calc R U . . .
H00I H 0.491883 0.828931 0.778505 0.083 Uiso 1 1 calc R U . . .
C00G C 0.6242(6) 0.2664(7) 0.8901(4) 0.075(2) Uani 1 1 d . . . . .
H00J H 0.558271 0.298229 0.884597 0.089 Uiso 1 1 calc R U . . .
C00H C 0.8416(6) 0.5711(6) 0.7800(4) 0.070(2) Uani 1 1 d . . . . .
H00K H 0.804694 0.566661 0.732224 0.085 Uiso 1 1 calc R U . . .
C00I C 0.7392(7) 0.1193(7) 0.9328(4) 0.078(2) Uani 1 1 d . . . . .
H00L H 0.752094 0.051631 0.956082 0.094 Uiso 1 1 calc R U . . .
C00J C 0.8177(6) 0.1736(7) 0.9098(4) 0.076(2) Uani 1 1 d . . . . .
H00M H 0.883785 0.141823 0.916403 0.092 Uiso 1 1 calc R U . . .
C00K C 0.5399(6) 0.4579(6) 0.6870(4) 0.069(2) Uani 1 1 d . . . . .
H00N H 0.493488 0.493645 0.711399 0.083 Uiso 1 1 calc R U . . .
C00L C 0.6413(7) 0.1633(7) 0.9221(4) 0.079(2) Uani 1 1 d . . . . .
H00O H 0.586672 0.124734 0.936080 0.095 Uiso 1 1 calc R U . . .
C00M C 0.8529(6) 0.5391(6) 0.9070(4) 0.073(2) Uani 1 1 d . . . . .
H00P H 0.823942 0.512410 0.945482 0.087 Uiso 1 1 calc R U . . .
C00N C 0.6736(7) 0.3491(7) 0.6131(5) 0.082(2) Uani 1 1 d . . . . .
H00Q H 0.717910 0.311248 0.588089 0.098 Uiso 1 1 calc R U . . .
C00O C 0.9368(7) 0.6219(7) 0.7944(5) 0.086(2) Uani 1 1 d . . . . .
H00R H 0.964906 0.650666 0.756090 0.103 Uiso 1 1 calc R U . . .
C00P C 0.7046(6) 0.3706(6) 0.6869(4) 0.072(2) Uani 1 1 d . . . . .
H00S H 0.770038 0.347736 0.711341 0.087 Uiso 1 1 calc R U . . .
C00Q C 0.5122(7) 0.4359(7) 0.6139(4) 0.083(2) Uani 1 1 d . . . . .
H00T H 0.446759 0.457444 0.588850 0.099 Uiso 1 1 calc R U . . .
C00R C 0.9907(6) 0.6311(7) 0.8637(6) 0.088(3) Uani 1 1 d . . . . .
H00U H 1.056239 0.664170 0.873044 0.105 Uiso 1 1 calc R U . . .
C00S C 0.3268(7) 0.8634(8) 0.8899(4) 0.107(3) Uani 1 1 d . . . . .
H00V H 0.330649 0.788957 0.907395 0.161 Uiso 1 1 calc R U . . .
H00W H 0.255614 0.888295 0.882425 0.161 Uiso 1 1 calc R U . . .
H00X H 0.369474 0.909803 0.925114 0.161 Uiso 1 1 calc R U . . .
C00T C 0.5788(9) 0.3831(8) 0.5772(4) 0.090(3) Uani 1 1 d . . . . .
H00Y H 0.558995 0.370333 0.527331 0.108 Uiso 1 1 calc R U . . .
C00U C 0.9473(7) 0.5907(7) 0.9203(5) 0.090(3) Uani 1 1 d . . . . .
H00Z H 0.982858 0.598800 0.968167 0.108 Uiso 1 1 calc R U . . .
C00V C 0.3599(7) 0.9837(7) 0.7922(5) 0.110(3) Uani 1 1 d . . . . .
H00 H 0.404374 1.029752 0.826686 0.165 Uiso 1 1 calc R U . . .
H H 0.289308 1.010232 0.785619 0.165 Uiso 1 1 calc R U . . .
HA H 0.382992 0.985424 0.746305 0.165 Uiso 1 1 calc R U . . .
H007 H 0.326(6) 0.826(6) 0.789(4) 0.13(4) Uiso 1 1 d D . . . .

loop_
_atom_site_aniso_label
_atom_site_aniso_U_11
_atom_site_aniso_U_22
_atom_site_aniso_U_33
_atom_site_aniso_U_23
_atom_site_aniso_U_13
_atom_site_aniso_U_12
Br01 0.0655(5) 0.1161(8) 0.0614(5) -0.0045(5) 0.0204(4) -0.0186(5)
Br02 0.0996(7) 0.1248(9) 0.0677(5) -0.0190(5) 0.0122(5) -0.0173(6)
Br03 0.0677(6) 0.1937(12) 0.1035(8) -0.0134(7) 0.0091(5) 0.0406(7)
Mn1 0.0587(7) 0.0859(9) 0.0547(6) 0.0002(6) 0.0121(5) 0.0063(6)
Br05 0.1771(12) 0.0988(8) 0.1003(8) 0.0185(6) 0.0480(7) 0.0379(7)
P006 0.0502(10) 0.0664(13) 0.0558(10) 0.0082(10) 0.0166(8) 0.0007(10)
N007 0.071(4) 0.074(5) 0.062(4) -0.007(4) 0.007(4) 0.011(4)
C008 0.046(4) 0.063(5) 0.050(4) 0.002(4) 0.015(3) 0.000(4)
C009 0.053(4) 0.060(5) 0.056(4) 0.012(4) 0.012(3) 0.002(4)
C00A 0.052(4) 0.061(5) 0.056(4) 0.004(4) 0.015(3) -0.011(4)
C00B 0.049(4) 0.077(5) 0.058(4) 0.006(4) 0.013(3) 0.003(4)
C00C 0.062(5) 0.066(5) 0.074(5) -0.004(4) 0.020(4) 0.001(4)
C00D 0.068(5) 0.068(5) 0.075(5) -0.002(4) 0.020(4) -0.001(4)
C00E 0.055(5) 0.069(5) 0.084(5) 0.012(5) 0.026(4) 0.004(4)
C00F 0.056(5) 0.079(6) 0.070(5) -0.011(4) 0.007(4) -0.004(4)
C00G 0.064(5) 0.089(6) 0.070(5) 0.016(5) 0.011(4) 0.002(5)
C00H 0.070(5) 0.074(5) 0.071(5) 0.004(4) 0.021(4) -0.008(4)
C00I 0.100(7) 0.063(5) 0.076(5) 0.009(4) 0.025(5) 0.009(5)
C00J 0.069(5) 0.071(6) 0.090(6) 0.014(5) 0.019(4) 0.007(5)
C00K 0.056(5) 0.080(6) 0.070(5) 0.003(5) 0.010(4) -0.001(4)
C00L 0.089(6) 0.075(6) 0.074(5) 0.015(5) 0.022(5) -0.022(5)
C00M 0.074(5) 0.074(6) 0.068(5) 0.012(4) 0.010(4) -0.017(5)
C00N 0.103(7) 0.078(6) 0.072(6) -0.003(5) 0.036(5) -0.005(5)
C00O 0.069(6) 0.088(6) 0.106(7) 0.009(6) 0.030(5) -0.012(5)
C00P 0.070(5) 0.077(6) 0.073(5) 0.002(5) 0.020(4) 0.000(5)
C00Q 0.082(6) 0.092(7) 0.066(5) 0.003(5) -0.004(5) -0.023(5)
C00R 0.054(5) 0.073(6) 0.135(8) 0.012(6) 0.015(6) -0.012(5)
C00S 0.093(6) 0.145(9) 0.090(6) -0.015(6) 0.036(5) 0.039(6)
C00T 0.127(8) 0.087(7) 0.054(5) -0.003(5) 0.013(6) -0.018(6)
C00U 0.092(7) 0.078(6) 0.091(6) 0.019(5) -0.008(5) -0.013(5)
C00V 0.106(7) 0.069(6) 0.148(9) -0.005(6) 0.007(6) 0.013(5)

loop_
_atom_type_symbol
_atom_type_description
_atom_type_scat_dispersion_real
_atom_type_scat_dispersion_imag
_atom_type_scat_source
C C 0.0033 0.0016 'International Tables Vol C Tables 4.2.6.8 and 6.1.1.4'
H H 0.0000 0.0000 'International Tables Vol C Tables 4.2.6.8 and 6.1.1.4'
Br Br -0.2901 2.4595 'International Tables Vol C Tables 4.2.6.8 and 6.1.1.4'
Mn Mn 0.3368 0.7283 'International Tables Vol C Tables 4.2.6.8 and 6.1.1.4'
N N 0.0061 0.0033 'International Tables Vol C Tables 4.2.6.8 and 6.1.1.4'
P P 0.1023 0.0942 'International Tables Vol C Tables 4.2.6.8 and 6.1.1.4'

loop_
_geom_angle_atom_site_label_1
_geom_angle_atom_site_label_2
_geom_angle_atom_site_label_3
_geom_angle
_geom_angle_site_symmetry_1
_geom_angle_site_symmetry_3
_geom_angle_publ_flag
Br02 Mn1 Br01 106.41(5) . . ?
Br03 Mn1 Br01 107.49(5) . . ?
Br03 Mn1 Br02 108.12(6) . . ?
Br05 Mn1 Br01 105.73(5) . . ?
Br05 Mn1 Br02 116.32(5) . . ?
Br05 Mn1 Br03 112.26(6) . . ?
C008 P006 C009 107.6(3) . . ?
C008 P006 C00A 108.9(3) . . ?
C008 P006 C00B 110.2(3) . . ?
C009 P006 C00A 109.8(3) . . ?
C009 P006 C00B 111.0(3) . . ?
C00B P006 C00A 109.4(3) . . ?
C00F N007 C00V 112.3(7) . . ?
C00F N007 H007 102(6) . . ?
C00S N007 C00F 113.0(6) . . ?
C00S N007 C00V 110.4(7) . . ?
C00S N007 H007 109(6) . . ?
C00V N007 H007 110(6) . . ?
C00E C008 P006 121.1(6) . . ?
C00E C008 C00G 118.2(7) . . ?
C00G C008 P006 120.7(6) . . ?
C00H C009 P006 122.3(5) . . ?
C00H C009 C00M 119.6(7) . . ?
C00M C009 P006 118.1(5) . . ?
C00K C00A P006 122.0(6) . . ?
C00P C00A P006 118.8(5) . . ?
C00P C00A C00K 119.2(7) . . ?
P006 C00B H00A 109.0 . . ?
P006 C00B H00B 109.0 . . ?
H00A C00B H00B 107.8 . . ?
C00D C00B P006 113.1(5) . . ?
C00D C00B H00A 109.0 . . ?
C00D C00B H00B 109.0 . . ?
H00C C00C H00D 108.2 . . ?
C00D C00C H00C 109.6 . . ?
C00D C00C H00D 109.6 . . ?
C00F C00C H00C 109.6 . . ?
C00F C00C H00D 109.6 . . ?
C00F C00C C00D 110.1(6) . . ?
C00B C00D H00E 109.4 . . ?
C00B C00D H00F 109.4 . . ?
C00C C00D C00B 111.2(6) . . ?
C00C C00D H00E 109.4 . . ?
C00C C00D H00F 109.4 . . ?
H00E C00D H00F 108.0 . . ?
C008 C00E H00G 119.8 . . ?
C00J C00E C008 120.4(7) . . ?
C00J C00E H00G 119.8 . . ?
N007 C00F C00C 112.7(6) . . ?
N007 C00F H00H 109.0 . . ?
N007 C00F H00I 109.0 . . ?
C00C C00F H00H 109.0 . . ?
C00C C00F H00I 109.0 . . ?
H00H C00F H00I 107.8 . . ?
C008 C00G H00J 119.6 . . ?
C008 C00G C00L 120.8(7) . . ?
C00L C00G H00J 119.6 . . ?
C009 C00H H00K 120.1 . . ?
C00O C00H C009 119.9(8) . . ?
C00O C00H H00K 120.1 . . ?
C00J C00I H00L 119.8 . . ?
C00J C00I C00L 120.3(8) . . ?
C00L C00I H00L 119.8 . . ?
C00E C00J H00M 119.5 . . ?
C00I C00J C00E 121.0(8) . . ?
C00I C00J H00M 119.5 . . ?
C00A C00K H00N 120.4 . . ?
C00Q C00K C00A 119.2(8) . . ?
C00Q C00K H00N 120.4 . . ?
C00G C00L H00O 120.4 . . ?
C00I C00L C00G 119.2(8) . . ?
C00I C00L H00O 120.4 . . ?
C009 C00M H00P 120.2 . . ?
C00U C00M C009 119.6(7) . . ?
C00U C00M H00P 120.2 . . ?
C00P C00N H00Q 119.9 . . ?
C00T C00N H00Q 119.9 . . ?
C00T C00N C00P 120.2(8) . . ?
C00H C00O H00R 119.6 . . ?
C00R C00O C00H 120.9(8) . . ?
C00R C00O H00R 119.6 . . ?
C00A C00P H00S 120.1 . . ?
C00N C00P C00A 119.9(7) . . ?
C00N C00P H00S 120.1 . . ?
C00K C00Q H00T 119.3 . . ?
C00T C00Q C00K 121.3(8) . . ?
C00T C00Q H00T 119.3 . . ?
C00O C00R H00U 120.4 . . ?
C00O C00R C00U 119.2(8) . . ?
C00U C00R H00U 120.4 . . ?
N007 C00S H00V 109.5 . . ?
N007 C00S H00W 109.5 . . ?
N007 C00S H00X 109.5 . . ?
H00V C00S H00W 109.5 . . ?
H00V C00S H00X 109.5 . . ?
H00W C00S H00X 109.5 . . ?
C00N C00T C00Q 120.2(8) . . ?
C00N C00T H00Y 119.9 . . ?
C00Q C00T H00Y 119.9 . . ?
C00M C00U C00R 120.8(8) . . ?
C00M C00U H00Z 119.6 . . ?
C00R C00U H00Z 119.6 . . ?
N007 C00V H00 109.5 . . ?
N007 C00V H 109.5 . . ?
N007 C00V HA 109.5 . . ?
H00 C00V H 109.5 . . ?
H00 C00V HA 109.5 . . ?
H C00V HA 109.5 . . ?

loop_
_geom_bond_atom_site_label_1
_geom_bond_atom_site_label_2
_geom_bond_distance
_geom_bond_site_symmetry_2
_geom_bond_publ_flag
Br01 Mn1 2.5492(13) . ?
Br02 Mn1 2.5002(14) . ?
Br03 Mn1 2.4820(14) . ?
Mn1 Br05 2.4753(16) . ?
P006 C008 1.779(7) . ?
P006 C009 1.793(7) . ?
P006 C00A 1.803(6) . ?
P006 C00B 1.794(6) . ?
N007 C00F 1.484(9) . ?
N007 C00S 1.474(9) . ?
N007 C00V 1.494(10) . ?
N007 H007 0.867(10) . ?
C008 C00E 1.378(9) . ?
C008 C00G 1.386(9) . ?
C009 C00H 1.375(9) . ?
C009 C00M 1.377(9) . ?
C00A C00K 1.390(9) . ?
C00A C00P 1.389(9) . ?
C00B H00A 0.9700 . ?
C00B H00B 0.9700 . ?
C00B C00D 1.540(9) . ?
C00C H00C 0.9700 . ?
C00C H00D 0.9700 . ?
C00C C00D 1.508(9) . ?
C00C C00F 1.507(10) . ?
C00D H00E 0.9700 . ?
C00D H00F 0.9700 . ?
C00E H00G 0.9300 . ?
C00E C00J 1.367(10) . ?
C00F H00H 0.9700 . ?
C00F H00I 0.9700 . ?
C00G H00J 0.9300 . ?
C00G C00L 1.386(10) . ?
C00H H00K 0.9300 . ?
C00H C00O 1.366(10) . ?
C00I H00L 0.9300 . ?
C00I C00J 1.354(10) . ?
C00I C00L 1.362(10) . ?
C00J H00M 0.9300 . ?
C00K H00N 0.9300 . ?
C00K C00Q 1.368(10) . ?
C00L H00O 0.9300 . ?
C00M H00P 0.9300 . ?
C00M C00U 1.361(10) . ?
C00N H00Q 0.9300 . ?
C00N C00P 1.384(10) . ?
C00N C00T 1.353(11) . ?
C00O H00R 0.9300 . ?
C00O C00R 1.355(10) . ?
C00P H00S 0.9300 . ?
C00Q H00T 0.9300 . ?
C00Q C00T 1.363(11) . ?
C00R H00U 0.9300 . ?
C00R C00U 1.379(11) . ?
C00S H00V 0.9600 . ?
C00S H00W 0.9600 . ?
C00S H00X 0.9600 . ?
C00T H00Y 0.9300 . ?
C00U H00Z 0.9300 . ?
C00V H00 0.9600 . ?
C00V H 0.9600 . ?
C00V HA 0.9600 . ?

loop_
_geom_torsion_atom_site_label_1
_geom_torsion_atom_site_label_2
_geom_torsion_atom_site_label_3
_geom_torsion_atom_site_label_4
_geom_torsion
_geom_torsion_site_symmetry_1
_geom_torsion_site_symmetry_2
_geom_torsion_site_symmetry_3
_geom_torsion_site_symmetry_4
_geom_torsion_publ_flag
P006 C008 C00E C00J -177.6(6) . . . . ?
P006 C008 C00G C00L 176.4(6) . . . . ?
P006 C009 C00H C00O -175.9(6) . . . . ?
P006 C009 C00M C00U 176.4(6) . . . . ?
P006 C00A C00K C00Q -179.4(6) . . . . ?
P006 C00A C00P C00N 179.1(6) . . . . ?
P006 C00B C00D C00C 164.3(5) . . . . ?
C008 P006 C009 C00H 127.5(6) . . . . ?
C008 P006 C009 C00M -52.2(7) . . . . ?
C008 P006 C00A C00K 117.7(6) . . . . ?
C008 P006 C00A C00P -60.1(6) . . . . ?
C008 P006 C00B C00D 167.0(5) . . . . ?
C008 C00E C00J C00I -0.5(12) . . . . ?
C008 C00G C00L C00I 2.8(11) . . . . ?
C009 P006 C008 C00E -28.5(7) . . . . ?
C009 P006 C008 C00G 153.4(6) . . . . ?
C009 P006 C00A C00K -124.7(6) . . . . ?
C009 P006 C00A C00P 57.5(6) . . . . ?
C009 P006 C00B C00D 47.9(6) . . . . ?
C009 C00H C00O C00R -1.3(13) . . . . ?
C009 C00M C00U C00R 0.3(13) . . . . ?
C00A P006 C008 C00E 90.4(6) . . . . ?
C00A P006 C008 C00G -87.7(6) . . . . ?
C00A P006 C009 C00H 9.2(7) . . . . ?
C00A P006 C009 C00M -170.5(6) . . . . ?
C00A P006 C00B C00D -73.4(6) . . . . ?
C00A C00K C00Q C00T 0.4(12) . . . . ?
C00B P006 C008 C00E -149.6(6) . . . . ?
C00B P006 C008 C00G 32.3(6) . . . . ?
C00B P006 C009 C00H -111.9(6) . . . . ?
C00B P006 C009 C00M 68.5(7) . . . . ?
C00B P006 C00A C00K -2.8(7) . . . . ?
C00B P006 C00A C00P 179.4(6) . . . . ?
C00D C00C C00F N007 168.4(6) . . . . ?
C00E C008 C00G C00L -1.7(10) . . . . ?
C00F C00C C00D C00B 175.1(6) . . . . ?
C00G C008 C00E C00J 0.5(10) . . . . ?
C00H C009 C00M C00U -3.2(12) . . . . ?
C00H C00O C00R C00U -1.6(14) . . . . ?
C00J C00I C00L C00G -2.7(12) . . . . ?
C00K C00A C00P C00N 1.2(11) . . . . ?
C00K C00Q C00T C00N 1.4(13) . . . . ?
C00L C00I C00J C00E 1.5(12) . . . . ?
C00M C009 C00H C00O 3.7(12) . . . . ?
C00O C00R C00U C00M 2.1(13) . . . . ?
C00P C00A C00K C00Q -1.6(11) . . . . ?
C00P C00N C00T C00Q -1.8(13) . . . . ?
C00S N007 C00F C00C 62.9(9) . . . . ?
C00T C00N C00P C00A 0.6(12) . . . . ?
C00V N007 C00F C00C -171.5(7) . . . . ?
